data_7105262
loop_
_publ_author_name
'Xue, Zuqin'
'Lin, Miaoxin'
'Zhu, Jianhui'
'Zhang, Junfeng'
'Li, Yizhi'
'Guo, Zijian'

_publ_section_title
;
 Platinum(ii) compounds bearing bone-targeting group: synthesis,
 crystal structure and antitumor activity
;
_journal_issue 8
_journal_name_full 'Chemical Communications'
_journal_page_first 1212
_journal_paper_doi 10.1039/b922222g
_journal_volume 46
_journal_year 2010
_chemical_formula_moiety 'C16 H30 Cl2 N2 O6 P2 Pt'
_chemical_formula_sum 'C16 H30 Cl2 N2 O6 P2 Pt'
_chemical_formula_weight 674.35
_chemical_melting_point ?
_chemical_name_common
;
cis-Dichloro-(tetraethyl(2-(pyridin-2-yl)ethylamino)
methylenediphosphonate-N,N')-platinum(ii)
;
_chemical_name_systematic
;
cis-Dichloro-(tetraethyl(2-(pyridin-2-yl)ethylamino)
methylenediphosphonate-N,N')-platinum(ii)
;
_space_group_IT_number 14
_symmetry_cell_setting monoclinic
_symmetry_space_group_name_Hall '-P 2ybc'
_symmetry_space_group_name_H-M 'P 1 21/c 1'
_atom_sites_solution_hydrogens geom
_atom_sites_solution_primary direct
_atom_sites_solution_secondary difmap
_audit_creation_method SHELXL-97
_cell_angle_alpha 90.00
_cell_angle_beta 92.245(3)
_cell_angle_gamma 90.00
_cell_formula_units_Z 4
_cell_length_a 8.1843(17)
_cell_length_b 15.077(3)
_cell_length_c 20.042(4)
_cell_measurement_reflns_used 2054
_cell_measurement_temperature 291(2)
_cell_measurement_theta_max 25.74
_cell_measurement_theta_min 2.67
_cell_volume 2471.2(9)
_computing_cell_refinement SMART
_computing_data_collection 'SMART (Bruker, 2000)'
_computing_data_reduction 'SAINT (Bruker, 2000)'
_computing_molecular_graphics SHELXTL
_computing_publication_material SHELXTL
_computing_structure_refinement SHELXTL
_computing_structure_solution 'SHELXTL (Bruker, 2000)'
_diffrn_ambient_temperature 291(2)
_diffrn_measured_fraction_theta_full 0.998
_diffrn_measured_fraction_theta_max 0.998
_diffrn_measurement_method 'phi and omega scans'
_diffrn_radiation_monochromator graphite
_diffrn_radiation_source 'fine-focus sealed tube'
_diffrn_radiation_type MoK\a
_diffrn_radiation_wavelength 0.71073
_diffrn_reflns_av_R_equivalents 0.0412
_diffrn_reflns_av_sigmaI/netI 0.0628
_diffrn_reflns_limit_h_max 10
_diffrn_reflns_limit_h_min -9
_diffrn_reflns_limit_k_max 14
_diffrn_reflns_limit_k_min -18
_diffrn_reflns_limit_l_max 24
_diffrn_reflns_limit_l_min -24
_diffrn_reflns_number 13273
_diffrn_reflns_theta_full 26.00
_diffrn_reflns_theta_max 26.00
_diffrn_reflns_theta_min 2.03
_exptl_absorpt_coefficient_mu 6.056
_exptl_absorpt_correction_T_max 0.38
_exptl_absorpt_correction_T_min 0.20
_exptl_absorpt_correction_type multi-scan
_exptl_absorpt_process_details 'SADABS; Bruker, 2000'
_exptl_crystal_colour yellow
_exptl_crystal_density_diffrn 1.813
_exptl_crystal_density_method 'not measured'
_exptl_crystal_description block
_exptl_crystal_F_000 1320
_exptl_crystal_size_max 0.28
_exptl_crystal_size_mid 0.24
_exptl_crystal_size_min 0.16
_refine_diff_density_max 1.026
_refine_diff_density_min -1.453
_refine_diff_density_rms 0.127
_refine_ls_extinction_method none
_refine_ls_goodness_of_fit_ref 1.048
_refine_ls_hydrogen_treatment constr
_refine_ls_matrix_type full
_refine_ls_number_parameters 266
_refine_ls_number_reflns 4846
_refine_ls_number_restraints 0
_refine_ls_restrained_S_all 1.048
_refine_ls_R_factor_all 0.0699
_refine_ls_R_factor_gt 0.0498
_refine_ls_shift/su_max 0.000
_refine_ls_shift/su_mean 0.000
_refine_ls_structure_factor_coef Fsqd
_refine_ls_weighting_details 'calc w=1/[\s^2^(Fo^2^)+(0.0515P)^2^] where P=(Fo^2^+2Fc^2^)/3'
_refine_ls_weighting_scheme calc
_refine_ls_wR_factor_gt 0.1036
_refine_ls_wR_factor_ref 0.1071
_reflns_number_gt 3469
_reflns_number_total 4846
_reflns_threshold_expression >2sigma(I)
_cod_data_source_file b922222g.txt
_cod_data_source_block 280603a_0m
_cod_depositor_comments
;
The following automatic conversions were performed:
'_symmetry_cell_setting' value 'Monoclinic' changed to 'monoclinic'
according to '/home/saulius/struct/CIF-dictionaries/cif_core.dic'
dictionary named 'cif_core.dic' version 2.4.1 from 2010-06-29.

Automatic conversion script
Id: cif_fix_enum 1527 2010-12-29 10:47:43Z saulius 

The following automatic conversions were performed:

'_chemical_melting_point' value 'not measured' was changed to '?' -
the value is undefined or not given.

Automatic conversion script
Id: cif_fix_values 1646 2011-03-28 12:23:43Z adriana 
;
_cod_original_sg_symbol_H-M P2(1)/c
_cod_database_code 7105262

loop_
_symmetry_equiv_pos_as_xyz
'x, y, z'
'-x, y+1/2, -z+1/2'
'-x, -y, -z'
'x, -y-1/2, z-1/2'

loop_
_atom_site_label
_atom_site_type_symbol
_atom_site_fract_x
_atom_site_fract_y
_atom_site_fract_z
_atom_site_U_iso_or_equiv
_atom_site_adp_type
_atom_site_occupancy
_atom_site_symmetry_multiplicity
_atom_site_calc_flag
_atom_site_refinement_flags
_atom_site_disorder_assembly
_atom_site_disorder_group
C1 C 0.3506(10) 0.4049(6) -0.0764(4) 0.058(2) Uani 1 1 d . . .
H1 H 0.2399 0.4144 -0.0702 0.069 Uiso 1 1 calc R . .
C2 C 0.4476(10) 0.4759(5) -0.0862(4) 0.056(2) Uani 1 1 d . . .
H2 H 0.4046 0.5330 -0.0879 0.067 Uiso 1 1 calc R . .
C3 C 0.6160(11) 0.4609(6) -0.0935(4) 0.064(2) Uani 1 1 d . . .
H3 H 0.6860 0.5087 -0.0992 0.076 Uiso 1 1 calc R . .
C4 C 0.6780(9) 0.3747(6) -0.0923(4) 0.0562(19) Uani 1 1 d . . .
H4 H 0.7882 0.3638 -0.0984 0.067 Uiso 1 1 calc R . .
C5 C 0.5694(8) 0.3055(4) -0.0815(3) 0.0415(15) Uani 1 1 d . . .
C6 C 0.6251(8) 0.2108(4) -0.0756(3) 0.0385(14) Uani 1 1 d . . .
H6A H 0.7412 0.2073 -0.0832 0.046 Uiso 1 1 calc R . .
H6B H 0.5676 0.1751 -0.1092 0.046 Uiso 1 1 calc R . .
C7 C 0.5914(8) 0.1740(5) -0.0054(3) 0.0399(15) Uani 1 1 d . . .
H7A H 0.6544 0.1203 0.0026 0.048 Uiso 1 1 calc R . .
H7B H 0.6249 0.2172 0.0283 0.048 Uiso 1 1 calc R . .
C8 C 0.3587(8) 0.1548(4) 0.0713(3) 0.0357(13) Uani 1 1 d . . .
H8 H 0.2433 0.1373 0.0687 0.043 Uiso 1 1 calc R . .
C9 C 0.7669(11) 0.0986(6) 0.1621(4) 0.064(2) Uani 1 1 d . . .
H9A H 0.8090 0.1246 0.1220 0.076 Uiso 1 1 calc R . .
H9B H 0.7858 0.0351 0.1608 0.076 Uiso 1 1 calc R . .
C10 C 0.8536(11) 0.1385(6) 0.2235(4) 0.063(2) Uani 1 1 d . . .
H10A H 0.7851 0.1828 0.2424 0.094 Uiso 1 1 calc R . .
H10B H 0.9545 0.1651 0.2111 0.094 Uiso 1 1 calc R . .
H10C H 0.8760 0.0927 0.2559 0.094 Uiso 1 1 calc R . .
C11 C 0.2288(12) -0.0121(6) 0.1826(4) 0.065(2) Uani 1 1 d . . .
H11A H 0.2611 -0.0668 0.1614 0.078 Uiso 1 1 calc R . .
H11B H 0.1262 0.0073 0.1614 0.078 Uiso 1 1 calc R . .
C12 C 0.2064(12) -0.0279(6) 0.2557(4) 0.071(3) Uani 1 1 d . . .
H12A H 0.2777 0.0106 0.2815 0.107 Uiso 1 1 calc R . .
H12B H 0.2322 -0.0886 0.2663 0.107 Uiso 1 1 calc R . .
H12C H 0.0949 -0.0160 0.2660 0.107 Uiso 1 1 calc R . .
C13 C 0.3770(12) 0.2770(5) 0.2430(4) 0.062(2) Uani 1 1 d . . .
H13A H 0.4948 0.2807 0.2399 0.075 Uiso 1 1 calc R . .
H13B H 0.3538 0.2372 0.2794 0.075 Uiso 1 1 calc R . .
C14 C 0.3103(11) 0.3679(5) 0.2580(4) 0.061(2) Uani 1 1 d . . .
H14A H 0.3377 0.4082 0.2231 0.091 Uiso 1 1 calc R . .
H14B H 0.3572 0.3886 0.2998 0.091 Uiso 1 1 calc R . .
H14C H 0.1936 0.3647 0.2606 0.091 Uiso 1 1 calc R . .
C15 C 0.0443(8) 0.2983(5) 0.0840(4) 0.0503(18) Uani 1 1 d . . .
H15A H 0.0253 0.2809 0.1296 0.060 Uiso 1 1 calc R . .
H15B H 0.0128 0.2496 0.0545 0.060 Uiso 1 1 calc R . .
C16 C -0.0531(11) 0.3824(6) 0.0652(4) 0.064(2) Uani 1 1 d . . .
H16A H 0.0081 0.4338 0.0795 0.096 Uiso 1 1 calc R . .
H16B H -0.1559 0.3815 0.0867 0.096 Uiso 1 1 calc R . .
H16C H -0.0722 0.3845 0.0176 0.096 Uiso 1 1 calc R . .
Cl1 Cl 0.0712(3) 0.10448(14) -0.04669(10) 0.0591(5) Uani 1 1 d . . .
Cl2 Cl 0.0637(2) 0.28553(14) -0.13731(10) 0.0574(5) Uani 1 1 d . . .
N1 N 0.4073(7) 0.3208(4) -0.0754(3) 0.0446(13) Uani 1 1 d . . .
N2 N 0.4108(7) 0.1541(4) -0.0005(2) 0.0426(13) Uani 1 1 d . . .
H2A H 0.4013 0.0963 -0.0130 0.051 Uiso 1 1 calc R . .
O1 O 0.5088(7) -0.0046(3) 0.0814(2) 0.0532(13) Uani 1 1 d . . .
O2 O 0.5967(7) 0.1160(4) 0.1651(3) 0.0616(15) Uani 1 1 d . . .
O3 O 0.3344(8) 0.0449(4) 0.1753(3) 0.0635(15) Uani 1 1 d . . .
O4 O 0.5141(6) 0.3131(3) 0.1063(3) 0.0529(12) Uani 1 1 d . . .
O5 O 0.3073(7) 0.2410(4) 0.1815(2) 0.0609(15) Uani 1 1 d . . .
O6 O 0.2169(6) 0.3218(3) 0.0764(2) 0.0531(13) Uani 1 1 d . . .
P1 P 0.3592(2) 0.26505(12) 0.11001(9) 0.0432(4) Uani 1 1 d . . .
P2 P 0.4597(2) 0.06903(12) 0.12232(8) 0.0426(4) Uani 1 1 d . . .
Pt1 Pt 0.24879(4) 0.21967(2) -0.063753(13) 0.05111(12) Uani 1 1 d . . .

loop_
_atom_site_aniso_label
_atom_site_aniso_U_11
_atom_site_aniso_U_22
_atom_site_aniso_U_33
_atom_site_aniso_U_23
_atom_site_aniso_U_13
_atom_site_aniso_U_12
C1 0.046(5) 0.067(5) 0.059(4) 0.003(4) 0.005(4) 0.016(4)
C2 0.062(6) 0.040(4) 0.066(5) 0.013(3) 0.010(4) 0.009(3)
C3 0.069(6) 0.055(5) 0.066(5) 0.021(4) 0.003(4) -0.011(4)
C4 0.036(4) 0.069(5) 0.064(4) 0.011(4) 0.007(4) 0.002(4)
C5 0.035(4) 0.047(4) 0.042(3) 0.000(3) -0.005(3) 0.006(3)
C6 0.034(3) 0.039(3) 0.043(3) 0.005(3) 0.000(3) 0.003(3)
C7 0.038(4) 0.044(4) 0.038(3) 0.006(3) -0.001(3) 0.012(3)
C8 0.036(3) 0.035(3) 0.036(3) 0.003(3) 0.001(3) 0.001(3)
C9 0.052(5) 0.076(6) 0.061(4) -0.013(4) -0.022(4) -0.013(4)
C10 0.060(5) 0.063(5) 0.064(5) -0.014(4) -0.017(4) -0.009(4)
C11 0.065(6) 0.063(5) 0.066(5) 0.012(4) 0.006(4) 0.014(5)
C12 0.060(6) 0.084(6) 0.070(5) 0.015(5) 0.018(5) -0.012(5)
C13 0.069(6) 0.060(5) 0.056(4) -0.011(4) -0.023(4) -0.001(4)
C14 0.062(5) 0.058(5) 0.062(5) -0.012(4) -0.007(4) 0.006(4)
C15 0.024(3) 0.061(5) 0.065(4) 0.006(4) 0.006(3) 0.006(3)
C16 0.059(5) 0.068(5) 0.063(5) -0.012(4) -0.010(4) 0.025(4)
Cl1 0.0410(10) 0.0726(13) 0.0635(11) 0.0073(10) -0.0025(9) 0.0041(9)
Cl2 0.0359(9) 0.0670(12) 0.0689(11) 0.0074(10) -0.0024(8) 0.0046(8)
N1 0.042(3) 0.049(3) 0.042(3) 0.006(3) -0.003(2) 0.009(3)
N2 0.060(4) 0.034(3) 0.035(3) -0.003(2) 0.002(3) -0.005(3)
O1 0.069(4) 0.037(3) 0.053(3) 0.000(2) -0.017(2) 0.016(2)
O2 0.060(4) 0.058(3) 0.065(3) -0.020(3) -0.024(3) 0.013(3)
O3 0.068(4) 0.066(4) 0.057(3) 0.016(3) 0.010(3) -0.005(3)
O4 0.050(3) 0.046(3) 0.064(3) -0.005(2) 0.010(2) -0.012(2)
O5 0.060(4) 0.073(4) 0.051(3) -0.008(3) 0.019(3) -0.020(3)
O6 0.047(3) 0.052(3) 0.062(3) -0.004(2) 0.019(2) 0.009(2)
P1 0.0403(10) 0.0418(10) 0.0478(9) -0.0024(7) 0.0059(8) -0.0024(8)
P2 0.0467(11) 0.0405(9) 0.0399(9) 0.0019(7) -0.0077(8) 0.0000(8)
Pt1 0.0586(2) 0.05451(19) 0.03991(16) 0.00732(13) -0.00231(12) 0.00441(15)

loop_
_atom_type_symbol
_atom_type_description
_atom_type_scat_dispersion_real
_atom_type_scat_dispersion_imag
_atom_type_scat_source
C C 0.0033 0.0016 'International Tables Vol C Tables 4.2.6.8 and 6.1.1.4'
H H 0.0000 0.0000 'International Tables Vol C Tables 4.2.6.8 and 6.1.1.4'
N N 0.0061 0.0033 'International Tables Vol C Tables 4.2.6.8 and 6.1.1.4'
O O 0.0106 0.0060 'International Tables Vol C Tables 4.2.6.8 and 6.1.1.4'
P P 0.1023 0.0942 'International Tables Vol C Tables 4.2.6.8 and 6.1.1.4'
Cl Cl 0.1484 0.1585 'International Tables Vol C Tables 4.2.6.8 and 6.1.1.4'
Pt Pt -1.7033 8.3905 'International Tables Vol C Tables 4.2.6.8 and 6.1.1.4'

loop_
_geom_angle_atom_site_label_1
_geom_angle_atom_site_label_2
_geom_angle_atom_site_label_3
_geom_angle
_geom_angle_site_symmetry_1
_geom_angle_site_symmetry_3
_geom_angle_publ_flag
N1 C1 C2 122.9(8) . . ?
N1 C1 H1 118.6 . . ?
C2 C1 H1 118.6 . . ?
C1 C2 C3 118.0(7) . . ?
C1 C2 H2 121.0 . . ?
C3 C2 H2 121.0 . . ?
C4 C3 C2 120.3(7) . . ?
C4 C3 H3 119.9 . . ?
C2 C3 H3 119.9 . . ?
C5 C4 C3 117.8(7) . . ?
C5 C4 H4 121.1 . . ?
C3 C4 H4 121.1 . . ?
N1 C5 C4 121.3(7) . . ?
N1 C5 C6 116.6(6) . . ?
C4 C5 C6 122.1(6) . . ?
C5 C6 C7 110.4(5) . . ?
C5 C6 H6A 109.6 . . ?
C7 C6 H6A 109.6 . . ?
C5 C6 H6B 109.6 . . ?
C7 C6 H6B 109.6 . . ?
H6A C6 H6B 108.1 . . ?
N2 C7 C6 109.8(5) . . ?
N2 C7 H7A 109.7 . . ?
C6 C7 H7A 109.7 . . ?
N2 C7 H7B 109.7 . . ?
C6 C7 H7B 109.7 . . ?
H7A C7 H7B 108.2 . . ?
N2 C8 P2 112.8(4) . . ?
N2 C8 P1 114.3(4) . . ?
P2 C8 P1 114.3(3) . . ?
N2 C8 H8 104.7 . . ?
P2 C8 H8 104.7 . . ?
P1 C8 H8 104.7 . . ?
O2 C9 C10 108.7(7) . . ?
O2 C9 H9A 110.0 . . ?
C10 C9 H9A 110.0 . . ?
O2 C9 H9B 110.0 . . ?
C10 C9 H9B 110.0 . . ?
H9A C9 H9B 108.3 . . ?
C9 C10 H10A 109.5 . . ?
C9 C10 H10B 109.5 . . ?
H10A C10 H10B 109.5 . . ?
C9 C10 H10C 109.5 . . ?
H10A C10 H10C 109.5 . . ?
H10B C10 H10C 109.5 . . ?
O3 C11 C12 109.9(8) . . ?
O3 C11 H11A 109.7 . . ?
C12 C11 H11A 109.7 . . ?
O3 C11 H11B 109.7 . . ?
C12 C11 H11B 109.7 . . ?
H11A C11 H11B 108.2 . . ?
C11 C12 H12A 109.5 . . ?
C11 C12 H12B 109.5 . . ?
H12A C12 H12B 109.5 . . ?
C11 C12 H12C 109.5 . . ?
H12A C12 H12C 109.5 . . ?
H12B C12 H12C 109.5 . . ?
O5 C13 C14 112.2(7) . . ?
O5 C13 H13A 109.2 . . ?
C14 C13 H13A 109.2 . . ?
O5 C13 H13B 109.2 . . ?
C14 C13 H13B 109.2 . . ?
H13A C13 H13B 107.9 . . ?
C13 C14 H14A 109.5 . . ?
C13 C14 H14B 109.5 . . ?
H14A C14 H14B 109.5 . . ?
C13 C14 H14C 109.5 . . ?
H14A C14 H14C 109.5 . . ?
H14B C14 H14C 109.5 . . ?
O6 C15 C16 105.5(6) . . ?
O6 C15 H15A 110.6 . . ?
C16 C15 H15A 110.6 . . ?
O6 C15 H15B 110.6 . . ?
C16 C15 H15B 110.6 . . ?
H15A C15 H15B 108.8 . . ?
C15 C16 H16A 109.5 . . ?
C15 C16 H16B 109.5 . . ?
H16A C16 H16B 109.5 . . ?
C15 C16 H16C 109.5 . . ?
H16A C16 H16C 109.5 . . ?
H16B C16 H16C 109.5 . . ?
C1 N1 C5 119.6(7) . . ?
C1 N1 Pt1 119.2(5) . . ?
C5 N1 Pt1 121.2(5) . . ?
C7 N2 C8 111.8(5) . . ?
C7 N2 Pt1 118.2(4) . . ?
C8 N2 Pt1 112.6(4) . . ?
C7 N2 H2A 104.2 . . ?
C8 N2 H2A 104.2 . . ?
Pt1 N2 H2A 104.2 . . ?
C9 O2 P2 125.4(5) . . ?
C11 O3 P2 137.1(6) . . ?
C13 O5 P1 125.9(5) . . ?
C15 O6 P1 121.5(5) . . ?
O4 P1 O5 115.5(3) . . ?
O4 P1 O6 109.7(3) . . ?
O5 P1 O6 107.3(3) . . ?
O4 P1 C8 114.5(3) . . ?
O5 P1 C8 100.5(3) . . ?
O6 P1 C8 108.8(3) . . ?
O1 P2 O3 114.5(3) . . ?
O1 P2 O2 116.9(3) . . ?
O3 P2 O2 102.3(3) . . ?
O1 P2 C8 110.9(3) . . ?
O3 P2 C8 104.6(3) . . ?
O2 P2 C8 106.6(3) . . ?
N1 Pt1 N2 91.9(2) . . ?
N1 Pt1 Cl2 90.58(16) . . ?
N2 Pt1 Cl2 176.77(16) . . ?
N1 Pt1 Cl1 178.01(15) . . ?
N2 Pt1 Cl1 86.62(16) . . ?
Cl2 Pt1 Cl1 90.99(7) . . ?

loop_
_geom_bond_atom_site_label_1
_geom_bond_atom_site_label_2
_geom_bond_distance
_geom_bond_site_symmetry_2
_geom_bond_publ_flag
C1 N1 1.351(10) . ?
C1 C2 1.352(12) . ?
C1 H1 0.9300 . ?
C2 C3 1.410(12) . ?
C2 H2 0.9300 . ?
C3 C4 1.395(12) . ?
C3 H3 0.9300 . ?
C4 C5 1.392(10) . ?
C4 H4 0.9300 . ?
C5 N1 1.357(9) . ?
C5 C6 1.503(9) . ?
C6 C7 1.546(8) . ?
C6 H6A 0.9700 . ?
C6 H6B 0.9700 . ?
C7 N2 1.515(8) . ?
C7 H7A 0.9700 . ?
C7 H7B 0.9700 . ?
C8 N2 1.518(7) . ?
C8 P2 1.826(6) . ?
C8 P1 1.833(6) . ?
C8 H8 0.9800 . ?
C9 O2 1.421(10) . ?
C9 C10 1.521(10) . ?
C9 H9A 0.9700 . ?
C9 H9B 0.9700 . ?
C10 H10A 0.9600 . ?
C10 H10B 0.9600 . ?
C10 H10C 0.9600 . ?
C11 O3 1.232(10) . ?
C11 C12 1.504(11) . ?
C11 H11A 0.9700 . ?
C11 H11B 0.9700 . ?
C12 H12A 0.9600 . ?
C12 H12B 0.9600 . ?
C12 H12C 0.9600 . ?
C13 O5 1.443(9) . ?
C13 C14 1.510(11) . ?
C13 H13A 0.9700 . ?
C13 H13B 0.9700 . ?
C14 H14A 0.9600 . ?
C14 H14B 0.9600 . ?
C14 H14C 0.9600 . ?
C15 O6 1.470(8) . ?
C15 C16 1.537(10) . ?
C15 H15A 0.9700 . ?
C15 H15B 0.9700 . ?
C16 H16A 0.9600 . ?
C16 H16B 0.9600 . ?
C16 H16C 0.9600 . ?
Cl1 Pt1 2.299(2) . ?
Cl2 Pt1 2.2975(19) . ?
N1 Pt1 2.021(6) . ?
N2 Pt1 2.052(5) . ?
N2 H2A 0.9100 . ?
O1 P2 1.447(5) . ?
O2 P2 1.555(5) . ?
O3 P2 1.548(6) . ?
O4 P1 1.464(5) . ?
O5 P1 1.553(5) . ?
O6 P1 1.575(5) . ?

loop_
_geom_torsion_atom_site_label_1
_geom_torsion_atom_site_label_2
_geom_torsion_atom_site_label_3
_geom_torsion_atom_site_label_4
_geom_torsion
_geom_torsion_site_symmetry_1
_geom_torsion_site_symmetry_2
_geom_torsion_site_symmetry_3
_geom_torsion_site_symmetry_4
_geom_torsion_publ_flag
N1 C1 C2 C3 -1.9(12) . . . . ?
C1 C2 C3 C4 1.5(12) . . . . ?
C2 C3 C4 C5 -2.0(12) . . . . ?
C3 C4 C5 N1 2.9(11) . . . . ?
C3 C4 C5 C6 -176.6(7) . . . . ?
N1 C5 C6 C7 -62.4(7) . . . . ?
C4 C5 C6 C7 117.1(7) . . . . ?
C5 C6 C7 N2 75.7(7) . . . . ?
C2 C1 N1 C5 2.8(11) . . . . ?
C2 C1 N1 Pt1 -177.8(6) . . . . ?
C4 C5 N1 C1 -3.2(10) . . . . ?
C6 C5 N1 C1 176.3(6) . . . . ?
C4 C5 N1 Pt1 177.3(5) . . . . ?
C6 C5 N1 Pt1 -3.1(8) . . . . ?
C6 C7 N2 C8 -156.5(5) . . . . ?
C6 C7 N2 Pt1 -23.4(6) . . . . ?
P2 C8 N2 C7 -63.0(6) . . . . ?
P1 C8 N2 C7 69.9(6) . . . . ?
P2 C8 N2 Pt1 161.2(3) . . . . ?
P1 C8 N2 Pt1 -66.0(5) . . . . ?
C10 C9 O2 P2 -164.6(6) . . . . ?
C12 C11 O3 P2 152.2(7) . . . . ?
C14 C13 O5 P1 79.6(9) . . . . ?
C16 C15 O6 P1 161.9(5) . . . . ?
C13 O5 P1 O4 14.0(8) . . . . ?
C13 O5 P1 O6 -108.7(7) . . . . ?
C13 O5 P1 C8 137.7(7) . . . . ?
C15 O6 P1 O4 -168.1(5) . . . . ?
C15 O6 P1 O5 -41.9(6) . . . . ?
C15 O6 P1 C8 65.9(6) . . . . ?
N2 C8 P1 O4 -53.7(5) . . . . ?
P2 C8 P1 O4 78.4(4) . . . . ?
N2 C8 P1 O5 -178.1(5) . . . . ?
P2 C8 P1 O5 -46.0(4) . . . . ?
N2 C8 P1 O6 69.4(5) . . . . ?
P2 C8 P1 O6 -158.5(3) . . . . ?
C11 O3 P2 O1 -25.3(10) . . . . ?
C11 O3 P2 O2 -152.7(9) . . . . ?
C11 O3 P2 C8 96.2(9) . . . . ?
C9 O2 P2 O1 6.8(8) . . . . ?
C9 O2 P2 O3 132.6(7) . . . . ?
C9 O2 P2 C8 -117.9(7) . . . . ?
N2 C8 P2 O1 -25.7(6) . . . . ?
P1 C8 P2 O1 -158.5(4) . . . . ?
N2 C8 P2 O3 -149.6(5) . . . . ?
P1 C8 P2 O3 77.5(4) . . . . ?
N2 C8 P2 O2 102.5(5) . . . . ?
P1 C8 P2 O2 -30.3(4) . . . . ?
C1 N1 Pt1 N2 -139.2(5) . . . . ?
C5 N1 Pt1 N2 40.3(5) . . . . ?
C1 N1 Pt1 Cl2 42.9(5) . . . . ?
C5 N1 Pt1 Cl2 -137.6(5) . . . . ?
C7 N2 Pt1 N1 -24.0(4) . . . . ?
C8 N2 Pt1 N1 108.8(4) . . . . ?
C7 N2 Pt1 Cl1 157.3(4) . . . . ?
C8 N2 Pt1 Cl1 -70.0(4) . . . . ?
